data_7057731
loop_
_publ_author_name
'Zhang, Chen'
'Shi, Yu-Long'
'Zhang, Li-Yu'
'Yuan, Dong-Peng'
'Ban, Meng-Tao'
'Zheng, Jia-Yao'
'Liu, Deng-Hui'
'Guo, Shun-Na'
'Cui, Dong-Mei'

_publ_section_title
;
 NaOH-promoted reaction of 1,1-dihaloalkenes and 1H-azoles: synthesis of
 dihetaryl substituted alkenes
;
_journal_issue 21
_journal_name_full 'New Journal of Chemistry'
_journal_page_first 17732
_journal_paper_doi 10.1039/C8NJ02756K
_journal_volume 42
_journal_year 2018
_chemical_formula_moiety 'C16 H15 Br N4 O2'
_chemical_formula_sum 'C16 H15 Br N4 O2'
_chemical_formula_weight 375.23
_space_group_IT_number 14
_space_group_name_Hall '-P 2yn'
_space_group_name_H-M_alt 'P 1 21/n 1'
_symmetry_cell_setting monoclinic
_symmetry_space_group_name_Hall '-P 2yn'
_symmetry_space_group_name_H-M 'P 1 21/n 1'
_atom_sites_solution_hydrogens geom
_atom_sites_solution_primary direct
_atom_sites_solution_secondary difmap
_audit_creation_method SHELXL-97
_audit_update_record
;
2017-07-14 deposited with the CCDC.
2018-08-02 downloaded from the CCDC.
;
_cell_angle_alpha 90.00
_cell_angle_beta 90.971(2)
_cell_angle_gamma 90.00
_cell_formula_units_Z 4
_cell_length_a 9.0450(6)
_cell_length_b 9.5660(5)
_cell_length_c 18.9448(12)
_cell_measurement_reflns_used 8708
_cell_measurement_temperature 296(2)
_cell_measurement_theta_max 27.4
_cell_measurement_theta_min 3.0
_cell_volume 1638.95(17)
_computing_cell_refinement 'PROCESS-AUTO  (Rigaku,2006)'
_computing_data_collection 'PROCESS-AUTO  (Rigaku,2006)'
_computing_data_reduction 'CrystalStructure (Rigaku,2007)'
_computing_molecular_graphics 'Ortep3 for windows (Farrugia,1997)'
_computing_publication_material 'WinGX (Farrugia, 1999)'
_computing_structure_refinement 'SHELXL-97 (Sheldrick, 2008)'
_computing_structure_solution 'SHELXS-97 (Sheldrick, 2008)'
_diffrn_ambient_temperature 296(2)
_diffrn_detector_area_resol_mean 10.00
_diffrn_measured_fraction_theta_full 0.998
_diffrn_measured_fraction_theta_max 0.998
_diffrn_measurement_device_type 'Rigaku RAXIS-RAPID/ZJUG'
_diffrn_measurement_method \w
_diffrn_radiation_monochromator graphite
_diffrn_radiation_source 'rotating anode'
_diffrn_radiation_type MoK\a
_diffrn_radiation_wavelength 0.71073
_diffrn_reflns_av_R_equivalents 0.0699
_diffrn_reflns_av_sigmaI/netI 0.0595
_diffrn_reflns_limit_h_max 11
_diffrn_reflns_limit_h_min -11
_diffrn_reflns_limit_k_max 12
_diffrn_reflns_limit_k_min -12
_diffrn_reflns_limit_l_max 24
_diffrn_reflns_limit_l_min -24
_diffrn_reflns_number 15653
_diffrn_reflns_theta_full 27.47
_diffrn_reflns_theta_max 27.47
_diffrn_reflns_theta_min 3.03
_exptl_absorpt_coefficient_mu 2.523
_exptl_absorpt_correction_T_max 0.3795
_exptl_absorpt_correction_T_min 0.2582
_exptl_absorpt_correction_type multi-scan
_exptl_absorpt_process_details 'Higashi, T. (1995)'
_exptl_crystal_colour colorless
_exptl_crystal_density_diffrn 1.521
_exptl_crystal_density_method 'not measured'
_exptl_crystal_description chunk
_exptl_crystal_F_000 760
_exptl_crystal_size_max 0.53
_exptl_crystal_size_mid 0.46
_exptl_crystal_size_min 0.39
_refine_diff_density_max 0.698
_refine_diff_density_min -0.888
_refine_diff_density_rms 0.093
_refine_ls_extinction_coef 0.0232(12)
_refine_ls_extinction_expression Fc^*^=kFc[1+0.001xFc^2^\l^3^/sin(2\q)]^-1/4^
_refine_ls_extinction_method SHELXL
_refine_ls_goodness_of_fit_ref 1.001
_refine_ls_hydrogen_treatment constr
_refine_ls_matrix_type full
_refine_ls_number_parameters 211
_refine_ls_number_reflns 3741
_refine_ls_number_restraints 0
_refine_ls_restrained_S_all 1.001
_refine_ls_R_factor_all 0.1168
_refine_ls_R_factor_gt 0.0470
_refine_ls_shift/su_max 0.001
_refine_ls_shift/su_mean 0.000
_refine_ls_structure_factor_coef Fsqd
_refine_ls_weighting_details 'calc w=1/[\s^2^(Fo^2^)+(0.0299P)^2^+3.4730P] where P=(Fo^2^+2Fc^2^)/3'
_refine_ls_weighting_scheme calc
_refine_ls_wR_factor_gt 0.0888
_refine_ls_wR_factor_ref 0.1375
_reflns_number_gt 2089
_reflns_number_total 3741
_reflns_threshold_expression >2sigma(I)
_cod_data_source_file c8nj02756k2.cif
_cod_data_source_block 0108-2
_cod_depositor_comments 'Adding full bibliography for 7057730--7057731.cif.'
_cod_database_code 7057731

loop_
_symmetry_equiv_pos_as_xyz
'x, y, z'
'-x+1/2, y+1/2, -z+1/2'
'-x, -y, -z'
'x-1/2, -y-1/2, z-1/2'

loop_
_atom_site_label
_atom_site_type_symbol
_atom_site_fract_x
_atom_site_fract_y
_atom_site_fract_z
_atom_site_U_iso_or_equiv
_atom_site_adp_type
_atom_site_occupancy
_atom_site_symmetry_multiplicity
_atom_site_calc_flag
_atom_site_refinement_flags
C1 C 0.9419(5) 0.3878(4) 0.3239(2) 0.0534(11) Uani 1 1 d .
H1 H 1.0362 0.3615 0.3103 0.064 Uiso 1 1 calc R
C2 C 0.9073(5) 0.3730(4) 0.3989(2) 0.0505(10) Uani 1 1 d .
C3 C 0.8139(5) 0.4699(5) 0.4320(2) 0.0526(11) Uani 1 1 d .
H3 H 0.7715 0.5411 0.4051 0.063 Uiso 1 1 calc R
C4 C 0.7831(5) 0.4627(4) 0.5027(2) 0.0519(11) Uani 1 1 d .
C5 C 0.8469(5) 0.3567(5) 0.5444(2) 0.0537(11) Uani 1 1 d .
C6 C 0.9374(5) 0.2593(5) 0.5133(2) 0.0575(12) Uani 1 1 d .
H6 H 0.9789 0.1874 0.5400 0.069 Uiso 1 1 calc R
C7 C 0.9664(5) 0.2693(4) 0.4412(2) 0.0536(11) Uani 1 1 d .
C8 C 0.6217(6) 0.6576(5) 0.4973(3) 0.0703(14) Uani 1 1 d .
H8A H 0.6932 0.7180 0.4761 0.106 Uiso 1 1 calc R
H8B H 0.5589 0.7115 0.5273 0.106 Uiso 1 1 calc R
H8C H 0.5628 0.6137 0.4609 0.106 Uiso 1 1 calc R
C9 C 0.8903(7) 0.2694(6) 0.6615(2) 0.0781(16) Uani 1 1 d .
H9A H 0.8622 0.1747 0.6512 0.117 Uiso 1 1 calc R
H9B H 0.8648 0.2918 0.7091 0.117 Uiso 1 1 calc R
H9C H 0.9951 0.2797 0.6559 0.117 Uiso 1 1 calc R
C10 C 0.8526(5) 0.4346(4) 0.2745(2) 0.0496(10) Uani 1 1 d .
C11 C 1.0319(8) 0.4797(8) 0.1163(3) 0.103(2) Uani 1 1 d .
H11 H 1.1156 0.4827 0.0884 0.124 Uiso 1 1 calc R
C12 C 0.8923(7) 0.5005(7) 0.0903(3) 0.0854(18) Uani 1 1 d .
H12 H 0.8639 0.5202 0.0439 0.103 Uiso 1 1 calc R
C13 C 0.8043(6) 0.4862(6) 0.1467(3) 0.0713(14) Uani 1 1 d .
H13 H 0.7017 0.4934 0.1467 0.086 Uiso 1 1 calc R
C14 C 0.5102(7) 0.5836(7) 0.3007(3) 0.0772(16) Uani 1 1 d .
H14 H 0.4457 0.6588 0.3046 0.093 Uiso 1 1 calc R
C15 C 0.4705(6) 0.4460(7) 0.3120(3) 0.0751(16) Uani 1 1 d .
H15 H 0.3778 0.4127 0.3243 0.090 Uiso 1 1 calc R
C16 C 0.5952(5) 0.3692(5) 0.3014(2) 0.0622(12) Uani 1 1 d .
H16 H 0.6051 0.2727 0.3051 0.075 Uiso 1 1 calc R
N1 N 0.8937(4) 0.4593(4) 0.20346(19) 0.0566(10) Uani 1 1 d .
N2 N 1.0370(5) 0.4546(6) 0.1855(2) 0.0908(16) Uani 1 1 d .
N3 N 0.7011(4) 0.4616(4) 0.28448(18) 0.0515(9) Uani 1 1 d .
N4 N 0.6501(5) 0.5957(4) 0.2837(2) 0.0683(11) Uani 1 1 d .
O1 O 0.6954(4) 0.5540(3) 0.53784(16) 0.0640(9) Uani 1 1 d .
O2 O 0.8145(4) 0.3614(4) 0.61419(16) 0.0707(9) Uani 1 1 d .
Br1 Br 1.09121(7) 0.13120(6) 0.40174(3) 0.0794(3) Uani 1 1 d .

loop_
_atom_site_aniso_label
_atom_site_aniso_U_11
_atom_site_aniso_U_22
_atom_site_aniso_U_33
_atom_site_aniso_U_23
_atom_site_aniso_U_13
_atom_site_aniso_U_12
C1 0.054(3) 0.051(3) 0.055(3) -0.003(2) 0.002(2) 0.006(2)
C2 0.049(2) 0.054(2) 0.048(2) -0.001(2) -0.002(2) 0.001(2)
C3 0.058(3) 0.050(2) 0.049(3) 0.005(2) -0.001(2) 0.006(2)
C4 0.055(3) 0.051(2) 0.050(3) -0.002(2) -0.002(2) 0.006(2)
C5 0.057(3) 0.058(3) 0.046(2) 0.001(2) -0.002(2) 0.003(2)
C6 0.060(3) 0.052(3) 0.060(3) 0.003(2) -0.011(2) 0.000(2)
C7 0.053(3) 0.047(2) 0.061(3) -0.003(2) -0.008(2) 0.007(2)
C8 0.079(4) 0.070(3) 0.062(3) -0.004(3) 0.000(3) 0.024(3)
C9 0.107(4) 0.074(3) 0.053(3) 0.013(3) -0.013(3) 0.010(3)
C10 0.052(3) 0.048(2) 0.049(2) 0.001(2) 0.008(2) 0.000(2)
C11 0.090(5) 0.157(7) 0.063(4) 0.001(4) 0.029(4) -0.037(5)
C12 0.100(5) 0.104(5) 0.052(3) 0.003(3) 0.010(3) -0.018(4)
C13 0.076(3) 0.089(4) 0.049(3) 0.002(3) 0.001(3) -0.001(3)
C14 0.074(4) 0.094(4) 0.064(3) 0.001(3) 0.005(3) 0.027(3)
C15 0.055(3) 0.118(5) 0.052(3) -0.008(3) 0.000(2) 0.001(3)
C16 0.063(3) 0.069(3) 0.055(3) -0.001(2) -0.004(2) -0.011(3)
N1 0.058(2) 0.062(2) 0.050(2) 0.0004(18) 0.0081(19) -0.0072(19)
N2 0.062(3) 0.144(5) 0.066(3) 0.009(3) 0.012(2) -0.017(3)
N3 0.053(2) 0.052(2) 0.049(2) -0.0001(17) 0.0022(18) 0.0036(18)
N4 0.079(3) 0.060(2) 0.066(3) 0.005(2) 0.006(2) 0.016(2)
O1 0.073(2) 0.067(2) 0.0519(18) 0.0003(16) 0.0024(16) 0.0213(18)
O2 0.085(2) 0.081(2) 0.0459(18) 0.0081(17) 0.0003(17) 0.016(2)
Br1 0.0862(4) 0.0698(4) 0.0820(4) -0.0167(3) -0.0089(3) 0.0282(3)

loop_
_atom_type_symbol
_atom_type_description
_atom_type_scat_dispersion_real
_atom_type_scat_dispersion_imag
_atom_type_scat_source
C C 0.0033 0.0016 'International Tables Vol C Tables 4.2.6.8 and 6.1.1.4'
H H 0.0000 0.0000 'International Tables Vol C Tables 4.2.6.8 and 6.1.1.4'
N N 0.0061 0.0033 'International Tables Vol C Tables 4.2.6.8 and 6.1.1.4'
O O 0.0106 0.0060 'International Tables Vol C Tables 4.2.6.8 and 6.1.1.4'
Br Br -0.2901 2.4595 'International Tables Vol C Tables 4.2.6.8 and 6.1.1.4'

loop_
_geom_angle_atom_site_label_1
_geom_angle_atom_site_label_2
_geom_angle_atom_site_label_3
_geom_angle
C10 C1 C2 126.0(4)
C10 C1 H1 117.0
C2 C1 H1 117.0
C7 C2 C3 116.4(4)
C7 C2 C1 123.1(4)
C3 C2 C1 120.5(4)
C4 C3 C2 122.2(4)
C4 C3 H3 118.9
C2 C3 H3 118.9
O1 C4 C3 125.0(4)
O1 C4 C5 115.3(4)
C3 C4 C5 119.8(4)
O2 C5 C6 125.3(4)
O2 C5 C4 115.4(4)
C6 C5 C4 119.3(4)
C5 C6 C7 119.6(4)
C5 C6 H6 120.2
C7 C6 H6 120.2
C2 C7 C6 122.7(4)
C2 C7 Br1 120.0(3)
C6 C7 Br1 117.3(3)
O1 C8 H8A 109.5
O1 C8 H8B 109.5
H8A C8 H8B 109.5
O1 C8 H8C 109.5
H8A C8 H8C 109.5
H8B C8 H8C 109.5
O2 C9 H9A 109.5
O2 C9 H9B 109.5
H9A C9 H9B 109.5
O2 C9 H9C 109.5
H9A C9 H9C 109.5
H9B C9 H9C 109.5
C1 C10 N3 123.9(4)
C1 C10 N1 124.6(4)
N3 C10 N1 111.5(4)
N2 C11 C12 113.5(5)
N2 C11 H11 123.3
C12 C11 H11 123.3
C13 C12 C11 104.7(5)
C13 C12 H12 127.6
C11 C12 H12 127.6
C12 C13 N1 107.1(5)
C12 C13 H13 126.4
N1 C13 H13 126.4
N4 C14 C15 112.0(5)
N4 C14 H14 124.0
C15 C14 H14 124.0
C16 C15 C14 105.8(5)
C16 C15 H15 127.1
C14 C15 H15 127.1
N3 C16 C15 105.9(5)
N3 C16 H16 127.0
C15 C16 H16 127.0
N2 N1 C13 111.6(4)
N2 N1 C10 120.1(4)
C13 N1 C10 128.2(4)
C11 N2 N1 103.0(5)
C16 N3 N4 112.2(4)
C16 N3 C10 127.5(4)
N4 N3 C10 120.0(4)
C14 N4 N3 104.0(4)
C4 O1 C8 117.3(4)
C5 O2 C9 118.8(4)

loop_
_geom_bond_atom_site_label_1
_geom_bond_atom_site_label_2
_geom_bond_distance
C1 C10 1.305(6)
C1 C2 1.467(6)
C1 H1 0.9300
C2 C7 1.377(6)
C2 C3 1.409(6)
C3 C4 1.375(6)
C3 H3 0.9300
C4 O1 1.361(5)
C4 C5 1.403(6)
C5 O2 1.360(5)
C5 C6 1.379(6)
C6 C7 1.398(6)
C6 H6 0.9300
C7 Br1 1.900(4)
C8 O1 1.414(5)
C8 H8A 0.9600
C8 H8B 0.9600
C8 H8C 0.9600
C9 O2 1.424(5)
C9 H9A 0.9600
C9 H9B 0.9600
C9 H9C 0.9600
C10 N3 1.411(5)
C10 N1 1.422(5)
C11 N2 1.332(7)
C11 C12 1.362(8)
C11 H11 0.9300
C12 C13 1.351(7)
C12 H12 0.9300
C13 N1 1.359(6)
C13 H13 0.9300
C14 N4 1.316(7)
C14 C15 1.382(8)
C14 H14 0.9300
C15 C16 1.365(7)
C15 H15 0.9300
C16 N3 1.347(6)
C16 H16 0.9300
N1 N2 1.347(5)
N3 N4 1.363(5)

loop_
_geom_torsion_atom_site_label_1
_geom_torsion_atom_site_label_2
_geom_torsion_atom_site_label_3
_geom_torsion_atom_site_label_4
_geom_torsion
C10 C1 C2 C7 147.6(5)
C10 C1 C2 C3 -34.7(7)
C7 C2 C3 C4 0.3(6)
C1 C2 C3 C4 -177.5(4)
C2 C3 C4 O1 179.1(4)
C2 C3 C4 C5 0.5(7)
O1 C4 C5 O2 -1.2(6)
C3 C4 C5 O2 177.6(4)
O1 C4 C5 C6 180.0(4)
C3 C4 C5 C6 -1.3(7)
O2 C5 C6 C7 -177.5(4)
C4 C5 C6 C7 1.3(7)
C3 C2 C7 C6 -0.4(6)
C1 C2 C7 C6 177.4(4)
C3 C2 C7 Br1 178.9(3)
C1 C2 C7 Br1 -3.3(6)
C5 C6 C7 C2 -0.4(7)
C5 C6 C7 Br1 -179.7(3)
C2 C1 C10 N3 -8.5(7)
C2 C1 C10 N1 174.1(4)
N2 C11 C12 C13 -0.6(9)
C11 C12 C13 N1 0.6(7)
N4 C14 C15 C16 0.2(6)
C14 C15 C16 N3 -0.2(5)
C12 C13 N1 N2 -0.5(6)
C12 C13 N1 C10 -179.1(5)
C1 C10 N1 N2 -9.9(7)
N3 C10 N1 N2 172.4(4)
C1 C10 N1 C13 168.6(5)
N3 C10 N1 C13 -9.1(6)
C12 C11 N2 N1 0.3(8)
C13 N1 N2 C11 0.1(7)
C10 N1 N2 C11 178.9(5)
C15 C16 N3 N4 0.1(5)
C15 C16 N3 C10 174.2(4)
C1 C10 N3 C16 -62.8(6)
N1 C10 N3 C16 114.9(5)
C1 C10 N3 N4 110.9(5)
N1 C10 N3 N4 -71.5(5)
C15 C14 N4 N3 -0.2(6)
C16 N3 N4 C14 0.0(5)
C10 N3 N4 C14 -174.5(4)
C3 C4 O1 C8 5.0(7)
C5 C4 O1 C8 -176.3(4)
C6 C5 O2 C9 7.2(7)
C4 C5 O2 C9 -171.6(4)
